data_7213289
loop_
_publ_author_name
'Greci, Lucedio'
'Tommasi, Giampaolo'
'Petrucci, Rita'
'Marrosu, Giancarlo'
'Trazza, Antonio'
'Sgarabotto, Paolo'
'Righi, Lara'
'Alberti, Angelo'

_publ_section_title
;
 Oxidative trimerization of indole: on the formation of dications and
 radical cations by reaction of indole and nitrosobenzene in the presence
 of acids
;
_journal_issue 11
_journal_name_full 'Journal of the Chemical Society, Perkin Transactions 2'
_journal_page_first 2337
_journal_paper_doi 10.1039/b001609h
_journal_year 2000
_chemical_formula_sum 'C27 H21 N3'
_chemical_formula_weight 387.48
_chemical_name_systematic N,N-Dimethyl-diindole[3,2-a;2,3-c]N-methylcarbazole
_space_group_IT_number 15
_symmetry_Int_Tables_number 15
_symmetry_space_group_name_Hall '-C 2yc'
_symmetry_space_group_name_H-M 'C 1 2/c 1'
_cell_angle_alpha 90
_cell_angle_beta 100.1(1)
_cell_angle_gamma 90
_cell_formula_units_Z 8.00
_cell_length_a 22.465(4)
_cell_length_b 8.017(2)
_cell_length_c 21.376(4)
_cell_measurement_radiation X
_cell_measurement_reflns_used 30
_cell_measurement_temperature 298
_cell_measurement_theta_max 45
_cell_measurement_theta_min 20
_cell_measurement_wavelength 1.54178
_cell_volume 3790.2(18)
_diffrn_ambient_temperature 298
_diffrn_radiation_monochromator graphite
_diffrn_radiation_source Cu
_diffrn_radiation_type X
_diffrn_radiation_wavelength 1.54178
_exptl_absorpt_coefficient_mu 0.6248
_exptl_crystal_colour 'pale yellow'
_exptl_crystal_density_diffrn 1.3581
_exptl_crystal_description prism
_exptl_crystal_F_000 1632
_exptl_crystal_size_max 0.33
_exptl_crystal_size_mid 0.23
_exptl_crystal_size_min 0.23
_refine_ls_number_parameters 271
_refine_ls_number_reflns 1567
_refine_ls_restrained_S_obs 3.5
_refine_ls_R_factor_gt 0.049
_refine_ls_shift/su_max 0.6
_refine_ls_wR_factor_ref 0.054
_reflns_number_total 7304
_cod_data_source_file b001609hsup1.cif
_cod_data_source_block (I)
_cod_original_cell_volume 3790.2(20)
_cod_original_sg_symbol_H-M ' C 2/c         '
_cod_original_formula_sum 'N3 C27 H21 '
_cod_database_code 7213289

loop_
_symmetry_equiv_pos_as_xyz
x,y,z
-x,-y,-z
x,-y,z+1/2
-x,y,-z+1/2
x+1/2,y+1/2,z
-x+1/2,-y+1/2,-z
x+1/2,-y+1/2,z+1/2
-x+1/2,y+1/2,-z+1/2

loop_
_atom_site_label
_atom_site_fract_x
_atom_site_fract_y
_atom_site_fract_z
_atom_site_U_iso_or_equiv
_atom_site_adp_type
_atom_site_type_symbol
_atom_site_calc_flag
N11 0.7636(2) -0.0058(4) 0.4983(1) 0.0657(14) Uani N .
C11 0.8096(3) -0.0461(9) 0.4611(3) 0.0860(24) Uani C .
C12 0.7710(2) 0.0806(5) 0.5559(2) 0.0619(16) Uani C .
C13 0.7130(2) 0.0987(5) 0.5714(2) 0.0616(15) Uani C .
C14 0.6702(2) 0.0186(5) 0.5243(2) 0.0661(17) Uani C .
C15 0.6092(3) -0.0172(6) 0.5151(2) 0.0799(21) Uani C .
C16 0.5809(3) -0.1071(7) 0.4628(3) 0.0898(24) Uani C .
C17 0.6165(3) -0.1597(7) 0.4187(2) 0.0921(26) Uani C .
C18 0.6768(3) -0.1304(6) 0.4263(2) 0.0817(24) Uani C .
C19 0.7038(2) -0.0415(5) 0.4792(2) 0.0659(19) Uani C .
N21 0.8723(2) 0.2876(4) 0.6793(2) 0.0716(14) Uani N .
C21 0.8816(3) 0.4297(7) 0.7235(3) 0.0865(25) Uani C .
C22 0.8175(2) 0.2249(5) 0.6503(2) 0.0618(16) Uani C .
C23 0.8245(2) 0.1420(5) 0.5931(2) 0.0618(16) Uani C .
C24 0.8891(2) 0.1522(5) 0.5915(2) 0.0697(18) Uani C .
C25 0.9280(3) 0.0987(8) 0.5518(3) 0.0978(26) Uani C .
C26 0.9881(3) 0.1402(8) 0.5645(3) 0.1088(29) Uani C .
C27 1.0125(3) 0.2367(8) 0.6160(3) 0.1056(27) Uani C .
C28 0.9764(3) 0.2901(7) 0.6571(2) 0.0898(24) Uani C .
C29 0.9156(2) 0.2467(5) 0.6441(2) 0.0714(19) Uani C .
N31 0.7468(2) 0.3005(4) 0.7248(2) 0.0724(14) Uani N .
C31 0.7825(3) 0.2616(9) 0.7869(2) 0.0914(26) Uani C .
C32 0.7609(2) 0.2308(5) 0.6685(2) 0.0622(16) Uani C .
C33 0.7085(2) 0.1828(5) 0.6294(2) 0.0601(16) Uani C .
C34 0.6581(2) 0.2349(5) 0.6583(2) 0.0672(18) Uani C .
C35 0.5964(3) 0.2458(7) 0.6408(3) 0.0881(25) Uani C .
C36 0.5604(3) 0.3104(7) 0.6811(3) 0.1025(28) Uani C .
C37 0.5868(3) 0.3688(7) 0.7393(3) 0.0975(29) Uani C .
C38 0.6477(3) 0.3652(6) 0.7585(3) 0.0843(24) Uani C .
C39 0.6844(2) 0.3032(5) 0.7169(2) 0.0707(18) Uani C .
H15 0.58100(0) 0.02200(0) 0.54230(0) 0.1002(0) Uiso H calc
H16 0.53280(0) -0.13370(0) 0.45650(0) 0.0869(0) Uiso H calc
H17 0.59440(0) -0.22830(0) 0.38650(0) 0.1196(0) Uiso H calc
H18 0.70490(0) -0.18310(0) 0.39690(0) 0.0911(0) Uiso H calc
H111 0.84400(0) -0.12740(0) 0.48560(0) 0.1232(0) Uiso H calc
H112 0.78270(0) -0.13430(0) 0.42660(0) 0.1268(0) Uiso H calc
H113 0.83500(0) 0.04890(0) 0.45460(0) 0.1596(0) Uiso H calc
H25 0.90360(0) 0.04610(0) 0.51160(0) 0.1521(0) Uiso H calc
H26 1.02550(0) 0.11140(0) 0.54240(0) 0.1544(0) Uiso H calc
H27 1.06250(0) 0.27090(0) 0.62530(0) 0.1125(0) Uiso H calc
H28 0.98930(0) 0.38270(0) 0.69200(0) 0.0878(0) Uiso H calc
H211 0.83370(0) 0.47170(0) 0.72330(0) 0.1198(0) Uiso H calc
H212 0.90710(0) 0.37420(0) 0.76720(0) 0.1433(0) Uiso H calc
H213 0.92080(0) 0.49850(0) 0.70990(0) 0.1861(0) Uiso H calc
H35 0.57120(0) 0.20290(0) 0.60020(0) 0.1413(0) Uiso H calc
H36 0.51050(0) 0.32270(0) 0.66730(0) 0.1255(0) Uiso H calc
H37 0.55320(0) 0.42000(0) 0.76340(0) 0.1317(0) Uiso H calc
H38 0.67360(0) 0.40410(0) 0.79400(0) 0.0657(0) Uiso H calc
H311 0.82960(0) 0.22520(0) 0.78590(0) 0.1167(0) Uiso H calc
H312 0.79130(0) 0.36110(0) 0.81230(0) 0.1170(0) Uiso H calc
H313 0.75840(0) 0.16120(0) 0.80710(0) 0.1394(0) Uiso H calc

loop_
_atom_site_aniso_label
_atom_site_aniso_U_11
_atom_site_aniso_U_22
_atom_site_aniso_U_33
_atom_site_aniso_U_23
_atom_site_aniso_U_13
_atom_site_aniso_U_12
N11 0.0897(29) 0.0648(22) 0.0485(19) 0.0021(17) 0.0281(20) 0.0040(21)
C11 0.0975(42) 0.1107(46) 0.0579(29) -0.0053(31) 0.0357(30) 0.0136(39)
C12 0.0841(33) 0.0586(25) 0.0476(23) 0.0108(19) 0.0242(23) 0.0081(24)
C13 0.0821(31) 0.0550(25) 0.0523(24) 0.0041(19) 0.0243(23) 0.0033(22)
C14 0.0762(33) 0.0691(28) 0.0563(25) 0.0068(23) 0.0210(24) 0.0027(25)
C15 0.0926(41) 0.0794(34) 0.0704(32) -0.0033(27) 0.0218(30) -0.0009(31)
C16 0.0931(44) 0.0924(38) 0.0826(37) 0.0041(30) 0.0115(32) -0.0042(32)
C17 0.1254(55) 0.0912(40) 0.0588(32) 0.0010(28) 0.0137(35) -0.0062(38)
C18 0.1045(45) 0.0833(35) 0.0595(29) 0.0021(25) 0.0208(30) -0.0038(33)
C19 0.0885(34) 0.0633(28) 0.0488(25) 0.0051(21) 0.0197(26) -0.0022(25)
N21 0.0875(29) 0.0750(25) 0.0564(21) -0.0003(19) 0.0236(20) -0.0005(22)
C21 0.0970(44) 0.0944(39) 0.0682(33) -0.0232(29) 0.0151(31) -0.0077(35)
C22 0.0797(32) 0.0580(25) 0.0504(23) 0.0056(20) 0.0185(23) 0.0016(23)
C23 0.0789(32) 0.0569(25) 0.0540(24) 0.0056(20) 0.0235(23) 0.0050(23)
C24 0.0823(34) 0.0665(28) 0.0665(27) 0.0040(22) 0.0304(26) 0.0102(24)
C25 0.0817(43) 0.1202(46) 0.1006(42) -0.0301(36) 0.0408(34) -0.0055(34)
C26 0.0902(48) 0.1334(50) 0.1110(47) -0.0309(39) 0.0402(38) 0.0005(39)
C27 0.0902(44) 0.1301(51) 0.1007(42) -0.0119(39) 0.0283(37) -0.0016(38)
C28 0.0827(41) 0.1149(45) 0.0743(34) -0.0080(31) 0.0210(30) 0.0074(33)
C29 0.0786(34) 0.0746(30) 0.0651(28) 0.0013(25) 0.0236(26) 0.0038(26)
N31 0.1013(31) 0.0706(24) 0.0513(21) -0.0034(17) 0.0300(21) 0.0005(22)
C31 0.1326(55) 0.0949(43) 0.0473(26) -0.0015(29) 0.0172(30) 0.0024(40)
C32 0.0856(33) 0.0560(25) 0.0512(23) 0.0053(20) 0.0294(23) 0.0076(23)
C33 0.0789(30) 0.0542(25) 0.0523(22) 0.0043(19) 0.0253(23) 0.0009(22)
C34 0.0857(36) 0.0635(27) 0.0600(26) -0.0037(22) 0.0335(25) -0.0034(24)
C35 0.0876(42) 0.0983(40) 0.0873(37) -0.0060(32) 0.0397(33) 0.0029(32)
C36 0.1021(48) 0.1136(45) 0.1025(43) -0.0103(36) 0.0479(38) 0.0075(36)
C37 0.1043(54) 0.0914(39) 0.1124(50) -0.0051(34) 0.0618(45) 0.0006(36)
C38 0.1236(51) 0.0712(31) 0.0693(34) -0.0127(27) 0.0476(36) -0.0114(33)
C39 0.0918(36) 0.0615(27) 0.0680(28) 0.0037(23) 0.0395(27) 0.0025(26)

loop_
_atom_type_symbol
_atom_type_number_in_cell
_atom_type_description
_atom_type_scat_dispersion_real
_atom_type_scat_dispersion_imag
_atom_type_scat_source
'N ' 24 'Nitrogen    ' 0.0311 0.0180 'Int. Tab. C, 4.2.6.8, 6.1.1.4'
'C ' 216 'Carbon      ' 0.0181 0.0091 'Int. Tab. C, 4.2.6.8, 6.1.1.4'
'H ' 168 'Hydrogen    ' 0.0000 0.0000 'Int. Tab. C, 4.2.6.8, 6.1.1.4'

loop_
_geom_angle_atom_site_label_1
_geom_angle_atom_site_label_2
_geom_angle_atom_site_label_3
_geom_angle
_geom_angle_publ_flag
C11 N11 C12 127.5(4) no
C11 N11 C19 123.3(5) no
C12 N11 C19 109.1(3) no
N11 C11 H111 112.9(6) no
N11 C11 H112 98.5(5) no
N11 C11 H113 113.3(6) no
H111 C11 H112 101.4(5) no
H111 C11 H113 98.9(6) no
H112 C11 H113 131.4(7) no
N11 C12 C13 106.7(4) no
N11 C12 C23 129.0(4) no
C13 C12 C23 124.4(4) no
C12 C13 C14 109.1(4) no
C12 C13 C33 117.5(4) no
C14 C13 C33 133.4(4) no
C13 C14 C15 136.7(5) no
C13 C14 C19 105.2(4) no
C15 C14 C19 118.0(5) no
C14 C15 C16 121.8(5) no
C14 C15 H15 125.2(6) no
C16 C15 H15 113.0(5) no
C15 C16 C17 117.6(5) no
C15 C16 H16 120.5(6) no
C17 C16 H16 121.9(6) no
C16 C17 C18 122.8(6) no
C16 C17 H17 111.9(5) no
C18 C17 H17 124.8(6) no
C17 C18 C19 118.2(5) no
C17 C18 H18 123.3(6) no
C19 C18 H18 118.1(4) no
N11 C19 C14 109.9(4) no
N11 C19 C18 128.3(4) no
C14 C19 C18 121.6(4) no
C21 N21 C22 126.1(4) no
C21 N21 C29 120.2(4) no
C22 N21 C29 109.3(4) no
N21 C21 H211 101.6(5) no
N21 C21 H212 103.1(5) no
N21 C21 H213 104.1(5) no
H211 C21 H212 118.6(6) no
H211 C21 H213 130.2(6) no
H212 C21 H213 95.9(5) no
N21 C22 C23 109.5(4) no
N21 C22 C32 130.6(4) no
C23 C22 C32 119.9(4) no
C12 C23 C22 115.8(4) no
C12 C23 C24 139.4(4) no
C22 C23 C24 104.7(4) no
C23 C24 C25 137.0(5) no
C23 C24 C29 107.2(4) no
C25 C24 C29 115.7(4) no
C24 C25 C26 120.5(6) no
C24 C25 H25 109.8(5) no
C26 C25 H25 129.0(7) no
C25 C26 C27 122.3(6) no
C25 C26 H26 133.6(7) no
C27 C26 H26 104.1(6) no
C26 C27 C28 119.5(6) no
C26 C27 H27 121.1(6) no
C28 C27 H27 119.4(6) no
C27 C28 C29 117.8(6) no
C27 C28 H28 123.7(5) no
C29 C28 H28 117.1(5) no
N21 C29 C24 109.1(4) no
N21 C29 C28 126.7(5) no
C24 C29 C28 124.1(4) no
C31 N31 C32 121.4(4) no
C31 N31 C39 119.9(4) no
C32 N31 C39 106.0(4) no
N31 C31 H311 114.6(5) no
N31 C31 H312 111.1(4) no
N31 C31 H313 106.5(4) no
H311 C31 H312 97.3(5) no
H311 C31 H313 110.8(6) no
H312 C31 H313 116.8(7) no
C22 C32 N31 127.1(4) no
C22 C32 C33 123.2(4) no
N31 C32 C33 109.4(4) no
C13 C33 C32 118.4(4) no
C13 C33 C34 133.4(4) no
C32 C33 C34 108.1(4) no
C33 C34 C35 137.0(5) no
C33 C34 C39 104.9(4) no
C35 C34 C39 117.8(5) no
C34 C35 C36 121.8(6) no
C34 C35 H35 126.8(6) no
C36 C35 H35 111.2(6) no
C35 C36 C37 119.3(6) no
C35 C36 H36 122.7(6) no
C37 C36 H36 117.9(6) no
C36 C37 C38 121.5(6) no
C36 C37 H37 109.9(6) no
C38 C37 H37 128.5(7) no
C37 C38 C39 119.2(6) no
C37 C38 H38 134.1(7) no
C39 C38 H38 106.5(5) no
N31 C39 C34 111.3(4) no
N31 C39 C38 128.6(5) no
C34 C39 C38 120.2(4) no

loop_
_geom_bond_atom_site_label_1
_geom_bond_atom_site_label_2
_geom_bond_distance
_geom_bond_publ_flag
N11 C11 1.447(8) no
N11 C12 1.397(5) no
N11 C19 1.364(6) no
C11 H111 1.074(7) no
C11 H112 1.119(7) no
C11 H113 0.976(7) no
C12 C13 1.407(7) no
C12 C23 1.408(6) no
C13 C14 1.418(6) no
C13 C33 1.430(6) no
C14 C15 1.380(8) no
C14 C19 1.409(7) no
C15 C16 1.387(8) no
C15 H15 0.984(6) no
C16 C17 1.404(9) no
C16 H16 1.086(7) no
C17 C18 1.36(0) no
C17 H17 0.950(5) no
C18 C19 1.383(6) no
C18 H18 1.054(6) no
N21 C21 1.471(7) no
N21 C22 1.373(6) no
N21 C29 1.370(7) no
C21 H211 1.127(7) no
C21 H212 1.100(6) no
C21 H213 1.120(7) no
C22 C23 1.424(6) no
C22 C32 1.394(7) no
C23 C24 1.460(7) no
C24 C25 1.388(9) no
C24 C29 1.399(6) no
C25 C26 1.371(9) no
C25 H25 1.025(6) no
C26 C27 1.378(9) no
C26 H26 1.059(7) no
C27 C28 1.365(9) no
C27 H27 1.139(7) no
C28 C29 1.390(8) no
C28 H28 1.056(5) no
N31 C31 1.459(6) no
N31 C32 1.412(6) no
N31 C39 1.382(6) no
C31 H311 1.101(7) no
C31 H312 0.966(6) no
C31 H313 1.100(7) no
C32 C33 1.374(6) no
C33 C34 1.443(7) no
C34 C35 1.374(8) no
C34 C39 1.399(6) no
C35 C36 1.38(1) no
C35 H35 1.010(6) no
C36 C37 1.364(9) no
C36 H36 1.112(7) no
C37 C38 1.358(9) no
C37 H37 1.068(7) no
C38 C39 1.405(8) no
C38 H38 0.926(6) no

loop_
_geom_hbond_atom_site_label_D
_geom_hbond_atom_site_label_H
_geom_hbond_atom_site_label_A
_geom_hbond_distance_DH
_geom_hbond_distance_HA
_geom_hbond_distance_DA
_geom_hbond_angle_DHA
_geom_hbond_site_symmetry_A
C21 H211 N31 1.127(7) 2.391(4) 3.205(8) 127.6(4) 1_555

loop_
_geom_torsion_atom_site_label_1
_geom_torsion_atom_site_label_2
_geom_torsion_atom_site_label_3
_geom_torsion_atom_site_label_4
_geom_torsion
_geom_torsion_publ_flag
C12 N11 C11 H111 63.1(7) no
C12 N11 C11 H112 169.3(4) no
C12 N11 C11 H113 -48.3(8) no
C19 N11 C11 H111 -120.5(6) no
C19 N11 C11 H112 -14.3(7) no
C19 N11 C11 H113 128.1(6) no
C11 N11 C12 C13 176.1(5) no
C11 N11 C12 C23 -3.4(8) no
C19 N11 C12 C13 -0.7(5) no
C19 N11 C12 C23 179.9(4) no
C11 N11 C19 C14 -177.8(5) no
C11 N11 C19 C18 5.7(8) no
C12 N11 C19 C14 -0.8(5) no
C12 N11 C19 C18 -177.4(5) no
N11 C12 C13 C14 1.9(5) no
N11 C12 C13 C33 179.4(4) no
C23 C12 C13 C14 -178.6(4) no
C23 C12 C13 C33 -1.1(7) no
N11 C12 C23 C22 -179.6(4) no
N11 C12 C23 C24 2.2(9) no
C13 C12 C23 C22 1.0(6) no
C13 C12 C23 C24 -177.2(5) no
C12 C13 C14 C15 174.1(5) no
C12 C13 C14 C19 -2.3(5) no
C33 C13 C14 C15 -2.8(9) no
C33 C13 C14 C19 -179.3(5) no
C12 C13 C33 C32 -4.3(6) no
C12 C13 C33 C34 174.7(5) no
C14 C13 C33 C32 172.5(5) no
C14 C13 C33 C34 -8.5(9) no
C13 C14 C15 C16 -177.2(6) no
C13 C14 C15 H15 7(1) no
C19 C14 C15 C16 -1.0(8) no
C19 C14 C15 H15 -177.2(5) no
C13 C14 C19 N11 1.9(5) no
C13 C14 C19 C18 178.8(4) no
C15 C14 C19 N11 -175.3(4) no
C15 C14 C19 C18 1.5(7) no
C14 C15 C16 C17 -0.6(9) no
C14 C15 C16 H16 -179.9(5) no
H15 C15 C16 C17 176.0(5) no
H15 C15 C16 H16 -3.3(9) no
C15 C16 C17 C18 2.0(9) no
C15 C16 C17 H17 174.9(5) no
H16 C16 C17 C18 -178.8(6) no
H16 C16 C17 H17 -5.8(9) no
C16 C17 C18 C19 -1.5(9) no
C16 C17 C18 H18 171.4(6) no
H17 C17 C18 C19 -173.5(6) no
H17 C17 C18 H18 0(1) no
C17 C18 C19 N11 175.9(5) no
C17 C18 C19 C14 -0.3(8) no
H18 C18 C19 N11 2.7(8) no
H18 C18 C19 C14 -173.6(4) no
C22 N21 C21 H211 -3.3(7) no
C22 N21 C21 H212 120.0(5) no
C22 N21 C21 H213 -140.3(5) no
C29 N21 C21 H211 150.7(4) no
C29 N21 C21 H212 -86.0(6) no
C29 N21 C21 H213 13.7(7) no
C21 N21 C22 C23 155.2(5) no
C21 N21 C22 C32 -25.3(8) no
C29 N21 C22 C23 -1.1(5) no
C29 N21 C22 C32 178.4(5) no
C21 N21 C29 C24 -159.1(4) no
C21 N21 C29 C28 20.8(7) no
C22 N21 C29 C24 -1.2(5) no
C22 N21 C29 C28 178.7(5) no
N21 C22 C23 C12 -175.9(4) no
N21 C22 C23 C24 2.9(5) no
C32 C22 C23 C12 4.4(6) no
C32 C22 C23 C24 -176.7(4) no
N21 C22 C32 N31 -2.7(8) no
N21 C22 C32 C33 170.1(5) no
C23 C22 C32 N31 176.8(4) no
C23 C22 C32 C33 -10.4(7) no
C12 C23 C24 C25 -2(1) no
C12 C23 C24 C29 174.8(5) no
C22 C23 C24 C25 178.9(6) no
C22 C23 C24 C29 -3.5(5) no
C23 C24 C25 C26 176.6(6) no
C23 C24 C25 H25 6(1) no
C29 C24 C25 C26 -0.8(8) no
C29 C24 C25 H25 -171.7(5) no
C23 C24 C29 N21 3.0(5) no
C23 C24 C29 C28 -176.9(5) no
C25 C24 C29 N21 -178.9(5) no
C25 C24 C29 C28 1.2(7) no
C24 C25 C26 C27 0(1) no
C24 C25 C26 H26 177.9(7) no
H25 C25 C26 C27 168.3(7) no
H25 C25 C26 H26 -12(1) no
C25 C26 C27 C28 2(1) no
C25 C26 C27 H27 -179.3(6) no
H26 C26 C27 C28 -177.1(6) no
H26 C26 C27 H27 1.9(9) no
C26 C27 C28 C29 -1.3(9) no
C26 C27 C28 H28 -167.5(6) no
H27 C27 C28 C29 179.7(5) no
H27 C27 C28 H28 14(1) no
C27 C28 C29 N21 179.9(5) no
C27 C28 C29 C24 -0.2(8) no
H28 C28 C29 N21 -13.0(8) no
H28 C28 C29 C24 166.9(5) no
C32 N31 C31 H311 26.0(7) no
C32 N31 C31 H312 135.1(5) no
C32 N31 C31 H313 -96.8(6) no
C39 N31 C31 H311 162.4(5) no
C39 N31 C31 H312 -88.5(6) no
C39 N31 C31 H313 39.6(7) no
C31 N31 C32 C22 -48.6(7) no
C31 N31 C32 C33 137.8(5) no
C39 N31 C32 C22 169.9(4) no
C39 N31 C32 C33 -3.8(5) no
C31 N31 C39 C34 -141.0(5) no
C31 N31 C39 C38 39.8(7) no
C32 N31 C39 C34 1.2(5) no
C32 N31 C39 C38 -177.9(5) no
C22 C32 C33 C13 10.1(7) no
C22 C32 C33 C34 -169.1(4) no
N31 C32 C33 C13 -175.9(4) no
N31 C32 C33 C34 4.9(5) no
C13 C33 C34 C35 -9(1) no
C13 C33 C34 C39 177.0(5) no
C32 C33 C34 C35 169.1(6) no
C32 C33 C34 C39 -4.0(5) no
C33 C34 C35 C36 -177.2(6) no
C33 C34 C35 H35 7(1) no
C39 C34 C35 C36 -4.7(8) no
C39 C34 C35 H35 179.8(6) no
C33 C34 C39 N31 1.7(5) no
C33 C34 C39 C38 -179.1(4) no
C35 C34 C39 N31 -173.0(5) no
C35 C34 C39 C38 6.2(7) no
C34 C35 C36 C37 2(1) no
C34 C35 C36 H36 178.6(5) no
H35 C35 C36 C37 177.7(6) no
H35 C35 C36 H36 -5.3(9) no
C35 C36 C37 C38 0(1) no
C35 C36 C37 H37 177.0(6) no
H36 C36 C37 C38 -177.0(6) no
H36 C36 C37 H37 -0.1(9) no
C36 C37 C38 C39 1.4(9) no
C36 C37 C38 H38 175.2(7) no
H37 C37 C38 C39 -174.9(6) no
H37 C37 C38 H38 0(1) no
C37 C38 C39 N31 174.4(5) no
C37 C38 C39 C34 -4.6(8) no
H38 C38 C39 N31 -1.0(8) no
H38 C38 C39 C34 180.0(5) no
